data_1525202
loop_
_publ_author_name
'Sawitzki, G.'
'Mueller, D.'
'Hahn, H.'

_publ_section_title
;
 Die Kristallstrukturen von In Te I und In Se I
;
_journal_name_full 'Materials Research Bulletin'
_journal_page_first 753
_journal_page_last 762
_journal_volume 15
_journal_year 1980
_chemical_formula_sum 'I In Te'
_chemical_name_systematic 'In Te I'
_space_group_IT_number 14
_symmetry_space_group_name_Hall '-P 2ybc'
_symmetry_space_group_name_H-M 'P 1 21/c 1'
_cell_angle_alpha 90
_cell_angle_beta 117.03
_cell_angle_gamma 90
_cell_formula_units_Z 4
_cell_length_a 8.076
_cell_length_b 7.731
_cell_length_c 8.407
_cell_volume 467.561
_citation_journal_id_ASTM MRBUAC
_cod_data_source_file Sawitzki_MRBUAC_1980_438.cif
_cod_data_source_block I1In1Te1
_cod_original_cell_volume 467.5607
_cod_original_formula_sum 'I1 In1 Te1'
_cod_database_code 1525202

loop_
_symmetry_equiv_pos_as_xyz
x,y,z
-x,y+1/2,-z+1/2
-x,-y,-z
x,-y-1/2,z-1/2

loop_
_atom_site_label
_atom_site_type_symbol
_atom_site_fract_x
_atom_site_fract_y
_atom_site_fract_z
_atom_site_occupancy
_atom_site_U_iso_or_equiv
I1 I-1 0.34 0.3867 0.6053 1 0.0
Te1 Te-2 -0.1873 0.3585 0.0662 1 0.0
In1 In+3 0.0378 0.1956 0.3896 1 0.0
